data_7052853
loop_
_publ_author_name
'Hill, Yennifer'
'Linares, Maholy'
'Brice\~no, Alexander'

_publ_section_title
;
 Combining topochemical [2+2] photoreactions and hydrothermal
 isomerisation for the regioselective and quantitative preparation
 ofrtct-pyridylcyclobutanes
;
_journal_issue 3
_journal_name_full 'New Journal of Chemistry'
_journal_page_first 554
_journal_paper_doi 10.1039/c2nj20855e
_journal_volume 36
_journal_year 2012
_chemical_formula_moiety 'C10 H4 O8, 0.5(C24 H24 N4), 5(H2 O)'
_chemical_formula_sum 'C22 H26 N2 O13'
_chemical_formula_weight 526.45
_chemical_name_systematic
;
?
;
_space_group_IT_number 43
_symmetry_cell_setting orthorhombic
_symmetry_space_group_name_Hall 'F 2 -2d'
_symmetry_space_group_name_H-M 'F d d 2'
_atom_sites_solution_hydrogens geom
_atom_sites_solution_primary direct
_atom_sites_solution_secondary difmap
_audit_creation_method SHELXL-97
_cell_angle_alpha 90.00
_cell_angle_beta 90.00
_cell_angle_gamma 90.00
_cell_formula_units_Z 16
_cell_length_a 27.455(7)
_cell_length_b 36.891(9)
_cell_length_c 9.656(2)
_cell_measurement_reflns_used 1632
_cell_measurement_temperature 293(2)
_cell_measurement_theta_max 27.60
_cell_measurement_theta_min 2.00
_cell_volume 9780(4)
_computing_cell_refinement 'CrystalClear (Rigaku/MSC Inc., 2005)'
_computing_data_collection 'CrystalClear (Rigaku/MSC Inc., 2005)'
_computing_data_reduction 'CrystalClear (Rigaku/MSC Inc., 2005)'
_computing_molecular_graphics
;
SHELXLTL-NT V5.1 (Bruker AXS, 1998) and DIAMOND
(Brandenburg, 1998)
;
_computing_publication_material
;
SHELXLTL-NT V5.1 (Bruker AXS, 1998) and PLATON (Spek, 2003).
;
_computing_structure_refinement 'SHELXLTL-NT V5.1 (Bruker AXS, 1998)'
_computing_structure_solution 'SHELXLTL-NT V5.1 (Bruker AXS, 1998)'
_diffrn_ambient_temperature 293(2)
_diffrn_measured_fraction_theta_full 0.949
_diffrn_measured_fraction_theta_max 0.799
_diffrn_measurement_device 'Mercury (2x2 bin mode)'
_diffrn_measurement_device_type 'Rigaku AFC7S Mercury'
_diffrn_measurement_method '\w '
_diffrn_radiation_detector CCD
_diffrn_radiation_monochromator graphite
_diffrn_radiation_source 'Normal-focus sealed tube'
_diffrn_radiation_type MoK\a
_diffrn_radiation_wavelength 0.71070
_diffrn_reflns_av_R_equivalents 0.0349
_diffrn_reflns_av_sigmaI/netI 0.0792
_diffrn_reflns_limit_h_max 30
_diffrn_reflns_limit_h_min -31
_diffrn_reflns_limit_k_max 41
_diffrn_reflns_limit_k_min -41
_diffrn_reflns_limit_l_max 11
_diffrn_reflns_limit_l_min -8
_diffrn_reflns_number 26648
_diffrn_reflns_theta_full 25.00
_diffrn_reflns_theta_max 27.65
_diffrn_reflns_theta_min 2.21
_diffrn_standards_decay_% 0
_diffrn_standards_interval_count 0
_diffrn_standards_interval_time 0
_diffrn_standards_number 0
_exptl_absorpt_coefficient_mu 0.120
_exptl_absorpt_correction_T_max 0.975
_exptl_absorpt_correction_T_min 0.956
_exptl_absorpt_correction_type multi-scan
_exptl_absorpt_process_details 'Jacobson, R. (1998) Private communication'
_exptl_crystal_colour 'pale brown'
_exptl_crystal_density_diffrn 1.430
_exptl_crystal_density_method 'not measured'
_exptl_crystal_description prism
_exptl_crystal_F_000 4416
_exptl_crystal_size_max 0.45
_exptl_crystal_size_mid 0.34
_exptl_crystal_size_min 0.19
_platon_squeeze_details
;
Attempts were made to model this disorder or split it
into two positions, but were unsuccessful.
PLATON/SQUEZZE routine was used to correct the data
for the presence of disordered solvent. A potential
solvent volume of 2132 3 was found.
The stoichiometry of the solvent was calculated to
be approximately 5 molecules of water per unit cell,
which results in a total of 837 electrons per unit cell.
These water molecules was used to calculate
expected molecular weight, DXcalc and F(000).
;
_refine_diff_density_max 0.464
_refine_diff_density_min -0.195
_refine_diff_density_rms 0.048
_refine_ls_extinction_method none
_refine_ls_goodness_of_fit_ref 1.050
_refine_ls_hydrogen_treatment constr
_refine_ls_matrix_type full
_refine_ls_number_parameters 290
_refine_ls_number_reflns 4181
_refine_ls_number_restraints 1
_refine_ls_restrained_S_all 1.050
_refine_ls_R_factor_all 0.0664
_refine_ls_R_factor_gt 0.0578
_refine_ls_shift/su_max 0.000
_refine_ls_shift/su_mean 0.000
_refine_ls_structure_factor_coef Fsqd
_refine_ls_weighting_details 'calc w=1/[\s^2^(Fo^2^)+(0.1057P)^2^+4.1889P] where P=(Fo^2^+2Fc^2^)/3'
_refine_ls_weighting_scheme calc
_refine_ls_wR_factor_gt 0.1561
_refine_ls_wR_factor_ref 0.1635
_reflns_number_gt 3579
_reflns_number_total 4181
_reflns_threshold_expression >2sigma(I)
_cod_data_source_file c2nj20855e.txt
_cod_data_source_block shelxl1
_cod_depositor_comments
;
The following automatic conversions were performed:

'_exptl_absorpt_correction_type' value 'Multi Scan' changed to
'multi-scan' according to
/home/saulius/struct/CIF-dictionaries/cif_core.dic dictionary named
'cif_core.dic' version 2.4.1 from 2010-06-29.

Automatic conversion script
Id: cif_fix_values 1715 2011-07-08 13:25:40Z adriana 
;
_cod_original_cell_volume 9781(4)
_cod_original_sg_symbol_Hall 'F 2 -2d '
_cod_original_sg_symbol_H-M Fdd2
_cod_database_code 7052853

loop_
_symmetry_equiv_pos_as_xyz
'x, y, z'
'-x+1/4, y+1/4, z+1/4'
'x+1/4, -y+1/4, z+1/4'
'-x+1/2, -y, z+1/2'
'x, y+1/2, z+1/2'
'-x+1/4, y+3/4, z+3/4'
'x+1/4, -y+3/4, z+3/4'
'-x+1/2, -y+1/2, z+1'
'x+1/2, y, z+1/2'
'-x+3/4, y+1/4, z+3/4'
'x+3/4, -y+1/4, z+3/4'
'-x+1, -y, z+1'
'x+1/2, y+1/2, z'
'-x+3/4, y+3/4, z+1/4'
'x+3/4, -y+3/4, z+1/4'
'-x+1, -y+1/2, z+1/2'

loop_
_atom_site_label
_atom_site_type_symbol
_atom_site_fract_x
_atom_site_fract_y
_atom_site_fract_z
_atom_site_U_iso_or_equiv
_atom_site_adp_type
_atom_site_occupancy
_atom_site_symmetry_multiplicity
_atom_site_calc_flag
_atom_site_refinement_flags
O1 O 0.88238(11) 0.12365(7) -0.1353(2) 0.0655(7) Uani 1 1 d .
H1O1 H 0.8914 0.1276 -0.2405 0.079 Uiso 1 1 d R
O2 O 0.92795(12) 0.17119(8) -0.0949(3) 0.0731(8) Uani 1 1 d .
O3 O 0.86479(13) 0.22007(7) 0.0727(4) 0.0892(10) Uani 1 1 d .
O4 O 0.93430(11) 0.22447(7) 0.1882(3) 0.0731(8) Uani 1 1 d .
O5 O 0.89892(11) 0.13331(8) 0.6136(2) 0.0706(8) Uani 1 1 d .
O6 O 0.83305(10) 0.10097(7) 0.5632(2) 0.0628(7) Uani 1 1 d .
O7 O 0.87198(15) 0.03421(7) 0.2396(3) 0.0883(11) Uani 1 1 d .
H7OH H 0.8819 0.0024 0.2614 0.106 Uiso 1 1 d R
O8 O 0.90371(14) 0.04926(8) 0.4382(3) 0.0862(10) Uani 1 1 d .
C1 C 0.89274(11) 0.13996(7) 0.0965(3) 0.0343(6) Uani 1 1 d .
C2 C 0.89194(11) 0.16844(8) 0.1923(3) 0.0397(7) Uani 1 1 d .
C3 C 0.88601(12) 0.16020(8) 0.3316(3) 0.0423(7) Uani 1 1 d .
H3A H 0.8855 0.1790 0.3958 0.051 Uiso 1 1 calc R
C4 C 0.88078(11) 0.12452(8) 0.3783(3) 0.0375(6) Uani 1 1 d .
C5 C 0.88358(12) 0.09621(7) 0.2801(3) 0.0383(6) Uani 1 1 d .
C6 C 0.88802(11) 0.10489(8) 0.1432(3) 0.0385(6) Uani 1 1 d .
H6A H 0.8878 0.0862 0.0785 0.046 Uiso 1 1 calc R
C7 C 0.90188(12) 0.14707(8) -0.0536(3) 0.0402(7) Uani 1 1 d .
C8 C 0.89726(16) 0.20770(9) 0.1520(4) 0.0567(9) Uani 1 1 d .
C9 C 0.87036(14) 0.11804(9) 0.5295(3) 0.0480(8) Uani 1 1 d .
C10 C 0.88691(16) 0.05777(9) 0.3291(4) 0.0590(10) Uani 1 1 d .
C11 C 0.96137(11) 0.00321(8) 0.0152(3) 0.0419(7) Uani 1 1 d .
H11A H 0.9539 0.0038 0.1144 0.050 Uiso 1 1 calc R
C12 C 1.00378(11) 0.02907(8) -0.0174(3) 0.0410(7) Uani 1 1 d .
H12A H 1.0045 0.0346 -0.1166 0.049 Uiso 1 1 calc R
C13 C 1.00918(11) 0.06346(9) 0.0659(3) 0.0441(7) Uani 1 1 d .
C14 C 1.00942(14) 0.06364(10) 0.2093(4) 0.0551(8) Uani 1 1 d .
H14A H 1.0071 0.0420 0.2585 0.066 Uiso 1 1 calc R
C15 C 1.01314(14) 0.09639(12) 0.2785(4) 0.0652(11) Uani 1 1 d .
H15A H 1.0127 0.0969 0.3748 0.078 Uiso 1 1 calc R
C16 C 1.01866(15) 0.12847(10) 0.0714(5) 0.0637(10) Uani 1 1 d .
H16A H 1.0228 0.1505 0.0261 0.076 Uiso 1 1 calc R
C17 C 1.01387(12) 0.09656(9) -0.0033(4) 0.0517(8) Uani 1 1 d .
H17A H 1.0138 0.0972 -0.0996 0.062 Uiso 1 1 calc R
C18 C 0.91501(11) 0.00514(9) -0.0680(3) 0.0434(7) Uani 1 1 d .
C19 C 0.87893(14) -0.02086(10) -0.0435(4) 0.0569(9) Uani 1 1 d .
H19A H 0.8844 -0.0390 0.0217 0.068 Uiso 1 1 calc R
C20 C 0.83620(14) -0.02004(12) -0.1134(4) 0.0652(10) Uani 1 1 d .
H20A H 0.8122 -0.0373 -0.0967 0.078 Uiso 1 1 calc R
C21 C 0.86198(16) 0.03150(14) -0.2337(5) 0.0761(12) Uani 1 1 d .
H21A H 0.8557 0.0495 -0.2989 0.091 Uiso 1 1 calc R
C22 C 0.90615(14) 0.03131(11) -0.1635(4) 0.0637(10) Uani 1 1 d .
H22A H 0.9295 0.0490 -0.1818 0.076 Uiso 1 1 calc R
N1 N 1.01725(12) 0.12697(8) 0.2081(4) 0.0617(9) Uani 1 1 d .
H1A H 1.0191 0.1470 0.2536 0.074 Uiso 1 1 calc R
N2 N 0.82926(11) 0.00671(9) -0.2090(3) 0.0600(8) Uani 1 1 d .
H2A H 0.8023 0.0072 -0.2545 0.072 Uiso 1 1 calc R

loop_
_atom_site_aniso_label
_atom_site_aniso_U_11
_atom_site_aniso_U_22
_atom_site_aniso_U_33
_atom_site_aniso_U_23
_atom_site_aniso_U_13
_atom_site_aniso_U_12
O1 0.100(2) 0.0693(16) 0.0276(12) -0.0039(11) 0.0027(12) -0.0328(14)
O2 0.111(2) 0.0609(16) 0.0470(14) 0.0146(11) -0.0036(13) -0.0362(16)
O3 0.103(2) 0.0360(14) 0.128(3) 0.0211(15) -0.034(2) -0.0031(14)
O4 0.086(2) 0.0420(13) 0.091(2) 0.0136(12) -0.0246(15) -0.0219(13)
O5 0.0932(19) 0.0909(19) 0.0278(12) -0.0025(12) -0.0001(12) -0.0300(16)
O6 0.0754(18) 0.0636(16) 0.0493(14) 0.0001(10) 0.0184(12) -0.0144(13)
O7 0.164(3) 0.0345(14) 0.0661(19) 0.0037(13) 0.0235(19) -0.0082(17)
O8 0.133(3) 0.0553(17) 0.0706(19) 0.0321(14) 0.0041(17) 0.0228(17)
C1 0.0429(15) 0.0261(13) 0.0339(14) -0.0004(11) -0.0006(11) -0.0019(11)
C2 0.0527(18) 0.0268(14) 0.0396(16) 0.0027(11) -0.0034(12) 0.0025(12)
C3 0.0614(19) 0.0339(15) 0.0317(16) -0.0058(11) 0.0006(12) -0.0014(13)
C4 0.0473(17) 0.0348(15) 0.0304(15) -0.0022(12) 0.0075(12) -0.0010(12)
C5 0.0521(18) 0.0247(14) 0.0380(17) 0.0060(11) 0.0014(12) -0.0007(12)
C6 0.0535(18) 0.0313(15) 0.0306(15) -0.0024(11) 0.0024(12) 0.0010(12)
C7 0.0590(19) 0.0323(15) 0.0291(14) 0.0038(11) -0.0082(12) -0.0045(13)
C8 0.084(3) 0.0303(16) 0.056(2) 0.0056(13) -0.0067(18) 0.0001(17)
C9 0.066(2) 0.0448(18) 0.0337(17) 0.0009(13) 0.0036(14) -0.0066(15)
C10 0.087(3) 0.0366(18) 0.053(2) 0.0117(15) 0.0249(18) 0.0080(16)
C11 0.0435(17) 0.0429(16) 0.0394(16) -0.0002(12) -0.0009(12) -0.0001(13)
C12 0.0458(17) 0.0396(16) 0.0376(15) -0.0033(11) 0.0022(12) 0.0008(13)
C13 0.0402(17) 0.0445(17) 0.0475(18) -0.0056(13) 0.0051(12) -0.0007(13)
C14 0.064(2) 0.051(2) 0.050(2) -0.0065(15) -0.0018(15) 0.0046(16)
C15 0.063(2) 0.076(3) 0.056(2) -0.0260(19) -0.0061(17) 0.0049(19)
C16 0.063(3) 0.044(2) 0.083(3) -0.0022(18) -0.0027(18) -0.0046(16)
C17 0.052(2) 0.047(2) 0.056(2) -0.0008(14) 0.0004(14) -0.0036(14)
C18 0.0443(17) 0.0436(17) 0.0422(16) -0.0041(12) -0.0005(12) 0.0016(13)
C19 0.049(2) 0.055(2) 0.066(2) 0.0110(17) -0.0015(16) -0.0099(16)
C20 0.048(2) 0.073(3) 0.075(3) 0.002(2) 0.0030(17) -0.0039(17)
C21 0.064(3) 0.083(3) 0.081(3) 0.017(2) -0.021(2) 0.002(2)
C22 0.057(2) 0.064(2) 0.070(2) 0.0205(18) -0.0173(17) -0.0108(18)
N1 0.0561(19) 0.0448(18) 0.084(3) -0.0211(16) -0.0052(15) 0.0021(13)
N2 0.0445(17) 0.077(2) 0.0585(19) -0.0126(15) -0.0089(13) 0.0062(15)

loop_
_atom_type_symbol
_atom_type_description
_atom_type_scat_dispersion_real
_atom_type_scat_dispersion_imag
_atom_type_scat_source
C C 0.0033 0.0016 'International Tables Vol C Tables 4.2.6.8 and 6.1.1.4'
H H 0.0000 0.0000 'International Tables Vol C Tables 4.2.6.8 and 6.1.1.4'
O O 0.0106 0.0060 'International Tables Vol C Tables 4.2.6.8 and 6.1.1.4'
N N 0.0061 0.0033 'International Tables Vol C Tables 4.2.6.8 and 6.1.1.4'

loop_
_geom_angle_atom_site_label_1
_geom_angle_atom_site_label_2
_geom_angle_atom_site_label_3
_geom_angle
_geom_angle_site_symmetry_1
_geom_angle_site_symmetry_3
C7 O1 H1O1 113.6 . .
C10 O7 H7OH 117.3 . .
C6 C1 C2 119.2(3) . .
C6 C1 C7 119.9(3) . .
C2 C1 C7 120.8(2) . .
C3 C2 C1 118.5(3) . .
C3 C2 C8 118.1(3) . .
C1 C2 C8 123.3(3) . .
C2 C3 C4 122.0(3) . .
C2 C3 H3A 119.0 . .
C4 C3 H3A 119.0 . .
C3 C4 C5 118.2(3) . .
C3 C4 C9 118.8(3) . .
C5 C4 C9 122.9(3) . .
C6 C5 C4 118.8(2) . .
C6 C5 C10 121.5(3) . .
C4 C5 C10 119.4(3) . .
C5 C6 C1 123.1(3) . .
C5 C6 H6A 118.5 . .
C1 C6 H6A 118.5 . .
O2 C7 O1 122.5(3) . .
O2 C7 C1 123.3(3) . .
O1 C7 C1 114.0(3) . .
O4 C8 O3 124.8(3) . .
O4 C8 C2 119.1(3) . .
O3 C8 C2 115.9(3) . .
O6 C9 O5 124.6(3) . .
O6 C9 C4 119.3(3) . .
O5 C9 C4 115.8(3) . .
O8 C10 O7 122.5(3) . .
O8 C10 C5 123.5(4) . .
O7 C10 C5 113.9(3) . .
C18 C11 C12 120.1(3) . .
C18 C11 C12 116.5(2) . 12_654
C12 C11 C12 88.2(2) . 12_654
C18 C11 H11A 110.1 . .
C12 C11 H11A 110.1 . .
C12 C11 H11A 110.1 12_654 .
C13 C12 C11 119.1(2) . .
C13 C12 C11 118.3(3) . 12_654
C11 C12 C11 87.1(2) . 12_654
C13 C12 H12A 110.1 . .
C11 C12 H12A 110.1 . .
C11 C12 H12A 110.1 12_654 .
C14 C13 C17 118.3(3) . .
C14 C13 C12 122.5(3) . .
C17 C13 C12 119.3(3) . .
C15 C14 C13 119.2(4) . .
C15 C14 H14A 120.4 . .
C13 C14 H14A 120.4 . .
N1 C15 C14 120.2(4) . .
N1 C15 H15A 119.9 . .
C14 C15 H15A 119.9 . .
N1 C16 C17 118.8(4) . .
N1 C16 H16A 120.6 . .
C17 C16 H16A 120.6 . .
C16 C17 C13 120.1(3) . .
C16 C17 H17A 120.0 . .
C13 C17 H17A 120.0 . .
C22 C18 C19 118.4(3) . .
C22 C18 C11 123.2(3) . .
C19 C18 C11 118.4(3) . .
C20 C19 C18 120.9(4) . .
C20 C19 H19A 119.5 . .
C18 C19 H19A 119.5 . .
C19 C20 N2 118.3(4) . .
C19 C20 H20A 120.8 . .
N2 C20 H20A 120.8 . .
N2 C21 C22 120.5(4) . .
N2 C21 H21A 119.7 . .
C22 C21 H21A 119.7 . .
C18 C22 C21 119.5(4) . .
C18 C22 H22A 120.3 . .
C21 C22 H22A 120.3 . .
C16 N1 C15 123.5(3) . .
C16 N1 H1A 118.2 . .
C15 N1 H1A 118.2 . .
C21 N2 C20 122.4(3) . .
C21 N2 H2A 118.8 . .
C20 N2 H2A 118.8 . .

loop_
_geom_bond_atom_site_label_1
_geom_bond_atom_site_label_2
_geom_bond_distance
_geom_bond_site_symmetry_2
O1 C7 1.287(4) .
O1 H1O1 1.0556 .
O2 C7 1.210(4) .
O3 C8 1.261(5) .
O4 C8 1.241(5) .
O5 C9 1.262(4) .
O6 C9 1.246(4) .
O7 C10 1.293(5) .
O7 H7OH 1.2243 .
O8 C10 1.192(5) .
C1 C6 1.376(4) .
C1 C2 1.400(4) .
C1 C7 1.494(4) .
C2 C3 1.389(4) .
C2 C8 1.507(4) .
C3 C4 1.399(4) .
C3 H3A 0.9300 .
C4 C5 1.413(4) .
C4 C9 1.506(4) .
C5 C6 1.366(4) .
C5 C10 1.498(4) .
C6 H6A 0.9300 .
C11 C18 1.507(4) .
C11 C12 1.538(4) .
C11 C12 1.560(4) 12_654
C11 H11A 0.9800 .
C12 C13 1.509(4) .
C12 C11 1.560(4) 12_654
C12 H12A 0.9800 .
C13 C14 1.385(5) .
C13 C17 1.398(5) .
C14 C15 1.385(5) .
C14 H14A 0.9300 .
C15 N1 1.322(6) .
C15 H15A 0.9300 .
C16 N1 1.322(6) .
C16 C17 1.387(5) .
C16 H16A 0.9300 .
C17 H17A 0.9300 .
C18 C22 1.357(5) .
C18 C19 1.399(5) .
C19 C20 1.354(6) .
C19 H19A 0.9300 .
C20 N2 1.364(5) .
C20 H20A 0.9300 .
C21 N2 1.304(6) .
C21 C22 1.389(6) .
C21 H21A 0.9300 .
C22 H22A 0.9300 .
N1 H1A 0.8600 .
N2 H2A 0.8600 .

loop_
_platon_squeeze_void_nr
_platon_squeeze_void_average_x
_platon_squeeze_void_average_y
_platon_squeeze_void_average_z
_platon_squeeze_void_volume
_platon_squeeze_void_count_electrons
_platon_squeeze_void_content
1 0.000 0.000 0.561 272 107 ' '
2 0.000 0.500 1.061 265 102 ' '
3 0.250 0.250 0.811 272 107 ' '
4 0.250 0.750 0.311 265 102 ' '
5 0.500 0.500 0.561 272 107 ' '
6 0.500 1.000 0.061 265 102 ' '
7 0.750 0.250 0.311 272 107 ' '
8 0.750 0.750 0.811 265 102 ' '
